data_7015532
loop_
_publ_author_name
'Brotherton, Wendy S.'
'Guha, Pampa M.'
'Phan, Hoa'
'Clark, Ronald J.'
'Shatruk, Michael'
'Zhu, Lei'

_publ_section_title
;
 Tridentate complexes of
 2,6-bis(4-substituted-1,2,3-triazol-1-ylmethyl)pyridine and its
 organic azide precursors: an application of the copper(II)
 acetate-accelerated azide-alkyne cycloaddition.
;
_journal_issue 14
_journal_name_full 'Dalton transactions (Cambridge, England : 2003)'
_journal_page_first 3655
_journal_page_last 3665
_journal_paper_doi 10.1039/c0dt01702g
_journal_volume 40
_journal_year 2011
_chemical_formula_moiety 'C12 H12 Cu N10 O6'
_chemical_formula_sum 'C12 H12 Cu N10 O6'
_chemical_formula_weight 455.86
_chemical_name_systematic
;
?
;
_space_group_IT_number 2
_symmetry_cell_setting triclinic
_symmetry_space_group_name_Hall '-P 1'
_symmetry_space_group_name_H-M 'P -1'
_atom_sites_solution_hydrogens geom
_atom_sites_solution_primary direct
_atom_sites_solution_secondary difmap
_audit_creation_method SHELXL-97
_cell_angle_alpha 84.6130(10)
_cell_angle_beta 67.8770(10)
_cell_angle_gamma 76.5890(10)
_cell_formula_units_Z 1
_cell_length_a 7.2242(6)
_cell_length_b 8.0475(7)
_cell_length_c 8.0930(7)
_cell_measurement_reflns_used 4330
_cell_measurement_temperature 173(2)
_cell_measurement_theta_max 28.99
_cell_measurement_theta_min 2.60
_cell_volume 423.96(6)
_computing_cell_refinement 'Bruker SAINT'
_computing_data_collection 'Bruker APEX2'
_computing_data_reduction 'Bruker SAINT'
_computing_molecular_graphics 'Bruker SHELXTL'
_computing_publication_material 'Bruker SHELXTL'
_computing_structure_refinement 'SHELXL-97 (Sheldrick, 2008)'
_computing_structure_solution 'SHELXS-97 (Sheldrick, 2008)'
_diffrn_ambient_temperature 173(2)
_diffrn_measured_fraction_theta_full 0.926
_diffrn_measured_fraction_theta_max 0.926
_diffrn_measurement_device_type 'Bruker APEX-II CCD'
_diffrn_measurement_method '\f and \w scans'
_diffrn_radiation_monochromator graphite
_diffrn_radiation_source 'fine-focus sealed tube'
_diffrn_radiation_type MoK\a
_diffrn_radiation_wavelength 0.71073
_diffrn_reflns_av_R_equivalents 0.0142
_diffrn_reflns_av_sigmaI/netI 0.0150
_diffrn_reflns_limit_h_max 9
_diffrn_reflns_limit_h_min -9
_diffrn_reflns_limit_k_max 10
_diffrn_reflns_limit_k_min -10
_diffrn_reflns_limit_l_max 10
_diffrn_reflns_limit_l_min -10
_diffrn_reflns_number 5082
_diffrn_reflns_theta_full 29.07
_diffrn_reflns_theta_max 29.07
_diffrn_reflns_theta_min 2.60
_exptl_absorpt_coefficient_mu 1.348
_exptl_absorpt_correction_T_max 0.8442
_exptl_absorpt_correction_T_min 0.6799
_exptl_absorpt_correction_type empirical
_exptl_absorpt_process_details SADABS
_exptl_crystal_colour blue
_exptl_crystal_density_diffrn 1.785
_exptl_crystal_density_method 'not measured'
_exptl_crystal_description irregular,
_exptl_crystal_F_000 231
_exptl_crystal_size_max 0.31
_exptl_crystal_size_mid 0.20
_exptl_crystal_size_min 0.13
_refine_diff_density_max 0.497
_refine_diff_density_min -0.284
_refine_diff_density_rms 0.054
_refine_ls_extinction_method none
_refine_ls_goodness_of_fit_ref 1.062
_refine_ls_hydrogen_treatment constr
_refine_ls_matrix_type full
_refine_ls_number_parameters 134
_refine_ls_number_reflns 2094
_refine_ls_number_restraints 0
_refine_ls_restrained_S_all 1.062
_refine_ls_R_factor_all 0.0239
_refine_ls_R_factor_gt 0.0237
_refine_ls_shift/su_max 0.000
_refine_ls_shift/su_mean 0.000
_refine_ls_structure_factor_coef Fsqd
_refine_ls_weighting_details 'calc w=1/[\s^2^(Fo^2^)+(0.0294P)^2^+0.2806P] where P=(Fo^2^+2Fc^2^)/3'
_refine_ls_weighting_scheme calc
_refine_ls_wR_factor_gt 0.0631
_refine_ls_wR_factor_ref 0.0633
_reflns_number_gt 2072
_reflns_number_total 2094
_reflns_threshold_expression >2sigma(I)
_cod_data_source_file c0dt01702g.txt
_cod_data_source_block zhu70
_cod_depositor_comments
;
The following automatic conversions were performed:
'_symmetry_cell_setting' value 'Triclinic' changed to 'triclinic'
according to '/home/saulius/struct/CIF-dictionaries/cif_core.dic'
dictionary named 'cif_core.dic' version 2.4.1 from 2010-06-29.

Automatic conversion script
Id: cif_fix_enum 1555 2011-01-17 13:19:09Z saulius 
;
_cod_original_sg_symbol_Hall -P1
_cod_original_sg_symbol_H-M P-1
_cod_database_code 7015532

loop_
_symmetry_equiv_pos_as_xyz
'x, y, z'
'-x, -y, -z'

loop_
_atom_site_label
_atom_site_type_symbol
_atom_site_fract_x
_atom_site_fract_y
_atom_site_fract_z
_atom_site_U_iso_or_equiv
_atom_site_adp_type
_atom_site_occupancy
_atom_site_symmetry_multiplicity
_atom_site_calc_flag
_atom_site_refinement_flags
_atom_site_disorder_assembly
_atom_site_disorder_group
Cu1 Cu 0.0000 0.5000 0.5000 0.01797(8) Uani 1 2 d S . .
C1 C -0.1893(2) 0.45026(19) 0.2553(2) 0.0229(3) Uani 1 1 d . . .
H1 H -0.2941 0.5407 0.3217 0.027 Uiso 1 1 calc R . .
C2 C -0.2105(2) 0.3834(2) 0.1139(2) 0.0251(3) Uani 1 1 d . . .
H2 H -0.3261 0.4283 0.0818 0.030 Uiso 1 1 calc R . .
C3 C -0.0589(3) 0.2492(2) 0.0201(2) 0.0262(3) Uani 1 1 d . . .
H3 H -0.0696 0.2001 -0.0773 0.031 Uiso 1 1 calc R . .
C4 C 0.1083(2) 0.18744(19) 0.0699(2) 0.0232(3) Uani 1 1 d . . .
H4 H 0.2127 0.0947 0.0077 0.028 Uiso 1 1 calc R . .
C5 C 0.1221(2) 0.26216(17) 0.21158(18) 0.0187(3) Uani 1 1 d . . .
C6 C 0.3084(2) 0.20178(18) 0.26075(19) 0.0202(3) Uani 1 1 d . . .
H6A H 0.3535 0.0763 0.2470 0.024 Uiso 1 1 calc R . .
H6B H 0.4208 0.2541 0.1783 0.024 Uiso 1 1 calc R . .
N1 N -0.02555(18) 0.39210(15) 0.30270(16) 0.0192(2) Uani 1 1 d . . .
N2 N 0.2661(2) 0.24714(16) 0.44694(17) 0.0222(2) Uani 1 1 d . . .
N3 N 0.27172(19) 0.12356(17) 0.55041(17) 0.0244(3) Uani 1 1 d . . .
N4 N 0.2763(2) 0.0237(2) 0.6568(2) 0.0373(3) Uani 1 1 d . . .
N5 N 0.28131(19) 0.73122(16) 0.29564(17) 0.0225(2) Uani 1 1 d . . .
O1 O 0.24632(19) 0.57914(14) 0.31131(16) 0.0307(3) Uani 1 1 d . . .
O2 O 0.1488(2) 0.84756(16) 0.3829(2) 0.0441(4) Uani 1 1 d . . .
O3 O 0.4452(2) 0.75416(18) 0.1852(2) 0.0497(4) Uani 1 1 d . . .

loop_
_atom_site_aniso_label
_atom_site_aniso_U_11
_atom_site_aniso_U_22
_atom_site_aniso_U_33
_atom_site_aniso_U_23
_atom_site_aniso_U_13
_atom_site_aniso_U_12
Cu1 0.01954(13) 0.01584(12) 0.01818(13) -0.00183(8) -0.00679(9) -0.00264(9)
C1 0.0219(7) 0.0209(6) 0.0259(7) 0.0004(5) -0.0095(6) -0.0034(5)
C2 0.0258(7) 0.0261(7) 0.0283(7) 0.0043(6) -0.0142(6) -0.0092(6)
C3 0.0330(8) 0.0270(7) 0.0233(7) -0.0002(6) -0.0128(6) -0.0113(6)
C4 0.0267(7) 0.0205(7) 0.0211(7) -0.0018(5) -0.0066(6) -0.0057(5)
C5 0.0207(6) 0.0162(6) 0.0181(6) 0.0020(5) -0.0051(5) -0.0062(5)
C6 0.0201(6) 0.0190(6) 0.0198(6) -0.0010(5) -0.0058(5) -0.0029(5)
N1 0.0204(5) 0.0171(5) 0.0198(5) 0.0004(4) -0.0070(4) -0.0040(4)
N2 0.0255(6) 0.0186(6) 0.0228(6) 0.0003(4) -0.0107(5) -0.0023(5)
N3 0.0215(6) 0.0252(6) 0.0234(6) -0.0007(5) -0.0069(5) -0.0015(5)
N4 0.0385(8) 0.0379(8) 0.0282(7) 0.0084(6) -0.0102(6) -0.0015(6)
N5 0.0229(6) 0.0199(6) 0.0256(6) 0.0019(5) -0.0096(5) -0.0057(5)
O1 0.0367(6) 0.0201(5) 0.0285(6) -0.0041(4) -0.0003(5) -0.0118(5)
O2 0.0345(7) 0.0214(6) 0.0587(9) -0.0061(6) 0.0040(6) -0.0060(5)
O3 0.0307(7) 0.0307(7) 0.0651(10) 0.0006(6) 0.0100(6) -0.0110(5)

loop_
_atom_type_symbol
_atom_type_description
_atom_type_scat_dispersion_real
_atom_type_scat_dispersion_imag
_atom_type_scat_source
C C 0.0033 0.0016 'International Tables Vol C Tables 4.2.6.8 and 6.1.1.4'
H H 0.0000 0.0000 'International Tables Vol C Tables 4.2.6.8 and 6.1.1.4'
N N 0.0061 0.0033 'International Tables Vol C Tables 4.2.6.8 and 6.1.1.4'
O O 0.0106 0.0060 'International Tables Vol C Tables 4.2.6.8 and 6.1.1.4'
Cu Cu 0.3201 1.2651 'International Tables Vol C Tables 4.2.6.8 and 6.1.1.4'

loop_
_geom_angle_atom_site_label_1
_geom_angle_atom_site_label_2
_geom_angle_atom_site_label_3
_geom_angle
_geom_angle_site_symmetry_1
_geom_angle_site_symmetry_3
_geom_angle_publ_flag
N1 Cu1 N1 180.0 2_566 . ?
N1 Cu1 O1 86.65(5) 2_566 2_566 ?
N1 Cu1 O1 93.35(5) . 2_566 ?
N1 Cu1 O1 93.35(5) 2_566 . ?
N1 Cu1 O1 86.65(5) . . ?
O1 Cu1 O1 180.0 2_566 . ?
N1 Cu1 N2 102.34(5) 2_566 . ?
N1 Cu1 N2 77.66(5) . . ?
O1 Cu1 N2 102.91(5) 2_566 . ?
O1 Cu1 N2 77.09(5) . . ?
N1 Cu1 N2 77.66(5) 2_566 2_566 ?
N1 Cu1 N2 102.34(5) . 2_566 ?
O1 Cu1 N2 77.09(5) 2_566 2_566 ?
O1 Cu1 N2 102.91(5) . 2_566 ?
N2 Cu1 N2 180.00(4) . 2_566 ?
N1 C1 C2 122.48(14) . . ?
N1 C1 H1 118.8 . . ?
C2 C1 H1 118.8 . . ?
C1 C2 C3 118.41(14) . . ?
C1 C2 H2 120.8 . . ?
C3 C2 H2 120.8 . . ?
C4 C3 C2 119.31(14) . . ?
C4 C3 H3 120.3 . . ?
C2 C3 H3 120.3 . . ?
C3 C4 C5 119.45(14) . . ?
C3 C4 H4 120.3 . . ?
C5 C4 H4 120.3 . . ?
N1 C5 C4 121.10(13) . . ?
N1 C5 C6 119.04(12) . . ?
C4 C5 C6 119.82(13) . . ?
N2 C6 C5 111.60(11) . . ?
N2 C6 H6A 109.3 . . ?
C5 C6 H6A 109.3 . . ?
N2 C6 H6B 109.3 . . ?
C5 C6 H6B 109.3 . . ?
H6A C6 H6B 108.0 . . ?
C5 N1 C1 119.24(12) . . ?
C5 N1 Cu1 120.45(10) . . ?
C1 N1 Cu1 120.29(10) . . ?
N3 N2 C6 114.87(12) . . ?
N3 N2 Cu1 126.21(10) . . ?
C6 N2 Cu1 103.52(8) . . ?
N4 N3 N2 172.54(17) . . ?
O2 N5 O3 122.45(13) . . ?
O2 N5 O1 119.67(13) . . ?
O3 N5 O1 117.77(13) . . ?
N5 O1 Cu1 125.90(9) . . ?

loop_
_geom_bond_atom_site_label_1
_geom_bond_atom_site_label_2
_geom_bond_distance
_geom_bond_site_symmetry_2
_geom_bond_publ_flag
Cu1 N1 1.9734(12) 2_566 ?
Cu1 N1 1.9734(12) . ?
Cu1 O1 2.0495(11) 2_566 ?
Cu1 O1 2.0495(11) . ?
Cu1 N2 2.3977(12) . ?
Cu1 N2 2.3978(12) 2_566 ?
C1 N1 1.3479(18) . ?
C1 C2 1.381(2) . ?
C1 H1 0.9500 . ?
C2 C3 1.386(2) . ?
C2 H2 0.9500 . ?
C3 C4 1.385(2) . ?
C3 H3 0.9500 . ?
C4 C5 1.389(2) . ?
C4 H4 0.9500 . ?
C5 N1 1.3452(18) . ?
C5 C6 1.5066(19) . ?
C6 N2 1.4840(18) . ?
C6 H6A 0.9900 . ?
C6 H6B 0.9900 . ?
N2 N3 1.2419(18) . ?
N3 N4 1.125(2) . ?
N5 O2 1.2208(18) . ?
N5 O3 1.2283(18) . ?
N5 O1 1.2915(16) . ?

loop_
_geom_torsion_atom_site_label_1
_geom_torsion_atom_site_label_2
_geom_torsion_atom_site_label_3
_geom_torsion_atom_site_label_4
_geom_torsion
_geom_torsion_site_symmetry_1
_geom_torsion_site_symmetry_2
_geom_torsion_site_symmetry_3
_geom_torsion_site_symmetry_4
_geom_torsion_publ_flag
N1 C1 C2 C3 1.3(2) . . . . ?
C1 C2 C3 C4 -0.4(2) . . . . ?
C2 C3 C4 C5 -0.7(2) . . . . ?
C3 C4 C5 N1 0.9(2) . . . . ?
C3 C4 C5 C6 -176.90(13) . . . . ?
N1 C5 C6 N2 22.98(17) . . . . ?
C4 C5 C6 N2 -159.21(12) . . . . ?
C4 C5 N1 C1 0.0(2) . . . . ?
C6 C5 N1 C1 177.82(12) . . . . ?
C4 C5 N1 Cu1 -178.58(10) . . . . ?
C6 C5 N1 Cu1 -0.80(17) . . . . ?
C2 C1 N1 C5 -1.1(2) . . . . ?
C2 C1 N1 Cu1 177.47(11) . . . . ?
O1 Cu1 N1 C5 -114.94(11) 2_566 . . . ?
O1 Cu1 N1 C5 65.06(11) . . . . ?
N2 Cu1 N1 C5 -12.45(10) . . . . ?
N2 Cu1 N1 C5 167.55(10) 2_566 . . . ?
O1 Cu1 N1 C1 66.46(11) 2_566 . . . ?
O1 Cu1 N1 C1 -113.54(11) . . . . ?
N2 Cu1 N1 C1 168.95(12) . . . . ?
N2 Cu1 N1 C1 -11.05(12) 2_566 . . . ?
C5 C6 N2 N3 113.18(14) . . . . ?
C5 C6 N2 Cu1 -28.18(12) . . . . ?
N1 Cu1 N2 N3 66.91(13) 2_566 . . . ?
N1 Cu1 N2 N3 -113.09(13) . . . . ?
O1 Cu1 N2 N3 -22.44(13) 2_566 . . . ?
O1 Cu1 N2 N3 157.55(13) . . . . ?
N1 Cu1 N2 C6 -157.69(8) 2_566 . . . ?
N1 Cu1 N2 C6 22.31(8) . . . . ?
O1 Cu1 N2 C6 112.95(9) 2_566 . . . ?
O1 Cu1 N2 C6 -67.05(9) . . . . ?
O2 N5 O1 Cu1 -10.0(2) . . . . ?
O3 N5 O1 Cu1 173.66(13) . . . . ?
N1 Cu1 O1 N5 -46.69(13) 2_566 . . . ?
N1 Cu1 O1 N5 133.31(13) . . . . ?
N2 Cu1 O1 N5 -148.59(13) . . . . ?
N2 Cu1 O1 N5 31.41(13) 2_566 . . . ?
